data_7219808
loop_
_publ_author_name
'Kaur, Gurpreet'
'Choudhury, Angshuman Roy'

_publ_section_title
;
 A comprehensive understanding of the synthons involving C--H&#x22EF;F--C
 hydrogen bond(s) from structural and computational analyses
;
_journal_issue 15
_journal_name_full CrystEngComm
_journal_page_first 2949
_journal_paper_doi 10.1039/C5CE00215J
_journal_volume 17
_journal_year 2015
_chemical_formula_moiety 'C13 H7 F4 N'
_chemical_formula_sum 'C13 H7 F4 N'
_chemical_formula_weight 253.2
_chemical_name_systematic
;
 ?
;
_space_group_IT_number 2
_symmetry_cell_setting triclinic
_symmetry_Int_Tables_number 2
_symmetry_space_group_name_Hall '-P 1'
_symmetry_space_group_name_H-M 'P -1'
_atom_sites_solution_hydrogens geom
_audit_creation_date 2013-10-24T01:02:08-00:00
_audit_creation_method 'WinGX routine CIF_UPDATE'
_audit_update_record
;
2015-01-29 deposited with the CCDC.
2015-03-09 downloaded from the CCDC.
;
_cell_angle_alpha 70.079(7)
_cell_angle_beta 75.851(8)
_cell_angle_gamma 78.418(7)
_cell_formula_units_Z 4
_cell_length_a 7.3598(10)
_cell_length_b 12.5972(14)
_cell_length_c 12.6690(16)
_cell_measurement_temperature 100(2)
_cell_volume 1061.9(2)
_computing_molecular_graphics
;
O. V. Dolomanov, L. J. Bourhis, R. J. Gildea, J. A. K. Howard and H. Puschmann,
OLEX2: a complete structure solution, refinement and analysis program.
        J. Appl. Cryst. (2009). 42, 339-341.
;
_computing_publication_material
;
O. V. Dolomanov, L. J. Bourhis, R. J. Gildea, J. A. K. Howard and H. Puschmann,
OLEX2: a complete structure solution, refinement and analysis program.
        J. Appl. Cryst. (2009). 42, 339-341.
;
_computing_structure_refinement 'SHELXL-2013 (Sheldrick, 2013)'
_diffrn_ambient_temperature 100(2)
_diffrn_measured_fraction_theta_full 0.995
_diffrn_measured_fraction_theta_max 0.995
_diffrn_radiation_type MoK\a
_diffrn_radiation_wavelength 0.71073
_diffrn_reflns_av_R_equivalents 0.0295
_diffrn_reflns_Laue_measured_fraction_full 0.995
_diffrn_reflns_Laue_measured_fraction_max 0.995
_diffrn_reflns_limit_h_max 5
_diffrn_reflns_limit_h_min -8
_diffrn_reflns_limit_k_max 13
_diffrn_reflns_limit_k_min -14
_diffrn_reflns_limit_l_max 11
_diffrn_reflns_limit_l_min -15
_diffrn_reflns_number 9688
_diffrn_reflns_point_group_measured_fraction_full 0.995
_diffrn_reflns_point_group_measured_fraction_max 0.995
_diffrn_reflns_theta_full 25
_diffrn_reflns_theta_max 25.027
_diffrn_reflns_theta_min 1.734
_exptl_absorpt_coefficient_mu 0.143
_exptl_absorpt_correction_T_max 0.726
_exptl_absorpt_correction_T_min 0.632
_exptl_absorpt_correction_type multi-scan
_exptl_absorpt_process_details
;
        SADABS-2008/1 (Bruker,2008) was used for absorption correction.
        R(int) was 0.0427 before and 0.0375 after correction.
        The Ratio of minimum to maximum transmission is 0.9054.
        The \l/2 correction factor is 0.0015.
;
_exptl_crystal_colour 'clear light colourless'
_exptl_crystal_density_diffrn 1.584
_exptl_crystal_description needle
_exptl_crystal_F_000 512
_exptl_crystal_size_max 0.2
_exptl_crystal_size_mid 0.2
_exptl_crystal_size_min 0.1
_refine_diff_density_max 0.424
_refine_diff_density_min -0.232
_refine_diff_density_rms 0.05
_refine_ls_extinction_method none
_refine_ls_goodness_of_fit_ref 1.01
_refine_ls_hydrogen_treatment constr
_refine_ls_matrix_type full
_refine_ls_number_parameters 325
_refine_ls_number_reflns 3727
_refine_ls_number_restraints 0
_refine_ls_restrained_S_all 1.01
_refine_ls_R_factor_all 0.0763
_refine_ls_R_factor_gt 0.0417
_refine_ls_shift/su_max 0
_refine_ls_shift/su_mean 0
_refine_ls_structure_factor_coef Fsqd
_refine_ls_weighting_details 'w=1/[\s^2^(Fo^2^)+(0.0489P)^2^+0.2986P] where P=(Fo^2^+2Fc^2^)/3'
_refine_ls_weighting_scheme calc
_refine_ls_wR_factor_gt 0.094
_refine_ls_wR_factor_ref 0.1096
_reflns_number_gt 2465
_reflns_number_total 3727
_reflns_threshold_expression 'I > 2\s(I)'
_cod_data_source_file c5ce00215j2.cif
_cod_data_source_block 77
_cod_depositor_comments 'Adding full bibliography for 7219787--7219816.cif.'
_cod_database_code 7219808

loop_
_symmetry_equiv_pos_as_xyz
'x, y, z'
'-x, -y, -z'

loop_
_atom_site_label
_atom_site_type_symbol
_atom_site_fract_x
_atom_site_fract_y
_atom_site_fract_z
_atom_site_U_iso_or_equiv
_atom_site_adp_type
_atom_site_occupancy
_atom_site_calc_flag
F7 F 0.60470(19) 0.02823(10) 0.83237(12) 0.0364(4) Uani 1 d
F6 F 0.17264(19) 0.90324(10) 0.50727(11) 0.0312(4) Uani 1 d
F8 F 0.4157(2) 0.36669(10) 0.56111(11) 0.0324(4) Uani 1 d
F5 F -0.05970(18) 0.63039(10) 0.93613(10) 0.0293(3) Uani 1 d
F3 F 0.38511(18) 0.98245(10) 0.67160(11) 0.0297(3) Uani 1 d
F2 F 0.9859(2) 0.13683(10) 0.98957(11) 0.0331(4) Uani 1 d
F1 F 0.92058(19) 0.35991(10) 0.54900(10) 0.0306(3) Uani 1 d
F4 F 0.46261(19) 0.61809(11) 0.93237(11) 0.0322(4) Uani 1 d
N2 N 0.3132(2) 0.48402(14) 0.71492(15) 0.0191(4) Uani 1 d
N1 N 0.7268(2) 0.53587(14) 0.77904(15) 0.0203(4) Uani 1 d
C18 C -0.0128(3) 0.88180(18) 0.69171(19) 0.0211(5) Uani 1 d
H18 H -0.058 0.9608 0.6697 0.025 Uiso 1 calc
C19 C 0.1128(3) 0.83327(18) 0.61505(18) 0.0211(5) Uani 1 d
C20 C 0.1808(3) 0.72009(17) 0.64095(18) 0.0188(5) Uani 1 d
H20 H 0.2667 0.6906 0.5852 0.023 Uiso 1 calc
C15 C 0.1216(3) 0.64859(17) 0.75109(18) 0.0181(5) Uani 1 d
C14 C 0.1884(3) 0.52644(17) 0.78403(19) 0.0190(5) Uani 1 d
H14 H 0.1384 0.4785 0.8573 0.023 Uiso 1 calc
C21 C 0.3789(3) 0.36647(17) 0.75179(19) 0.0188(5) Uani 1 d
C26 C 0.4367(3) 0.30939(18) 0.67015(19) 0.0209(5) Uani 1 d
C25 C 0.5117(3) 0.19692(18) 0.6946(2) 0.0251(5) Uani 1 d
H25 H 0.5498 0.1601 0.6371 0.03 Uiso 1 calc
C24 C 0.5291(3) 0.14000(18) 0.8059(2) 0.0262(6) Uani 1 d
C23 C 0.4771(3) 0.19070(18) 0.8915(2) 0.0250(5) Uani 1 d
H23 H 0.4918 0.1487 0.9677 0.03 Uiso 1 calc
C22 C 0.4031(3) 0.30415(18) 0.86330(19) 0.0228(5) Uani 1 d
H22 H 0.3678 0.3408 0.9209 0.027 Uiso 1 calc
C16 C -0.0027(3) 0.69816(18) 0.82818(18) 0.0198(5) Uani 1 d
C17 C -0.0707(3) 0.81224(18) 0.80102(19) 0.0216(5) Uani 1 d
H17 H -0.1558 0.8425 0.8565 0.026 Uiso 1 calc
C5 C 1.0392(3) 0.13618(19) 0.7990(2) 0.0239(5) Uani 1 d
H5 H 1.0955 0.0591 0.8209 0.029 Uiso 1 calc
C4 C 1.0220(3) 0.19355(19) 0.6867(2) 0.0253(5) Uani 1 d
H4 H 1.0676 0.1569 0.6293 0.03 Uiso 1 calc
C3 C 0.9376(3) 0.30492(18) 0.65974(18) 0.0201(5) Uani 1 d
C2 C 0.8695(3) 0.36347(17) 0.73897(18) 0.0185(5) Uani 1 d
C1 C 0.7743(3) 0.48078(17) 0.70663(19) 0.0191(5) Uani 1 d
H1 H 0.748 0.5157 0.6317 0.023 Uiso 1 calc
C8 C 0.6393(3) 0.64956(17) 0.74425(19) 0.0188(5) Uani 1 d
C13 C 0.5101(3) 0.69066(18) 0.82654(18) 0.0203(5) Uani 1 d
C12 C 0.4234(3) 0.80098(18) 0.8052(2) 0.0231(5) Uani 1 d
H12 H 0.3352 0.8265 0.8628 0.028 Uiso 1 calc
C11 C 0.4710(3) 0.87221(17) 0.6964(2) 0.0218(5) Uani 1 d
C6 C 0.9719(3) 0.19452(18) 0.87806(19) 0.0218(5) Uani 1 d
C7 C 0.8894(3) 0.30500(18) 0.85206(19) 0.0207(5) Uani 1 d
H7 H 0.8462 0.3416 0.9097 0.025 Uiso 1 calc
C10 C 0.5995(3) 0.83920(18) 0.6106(2) 0.0228(5) Uani 1 d
H10 H 0.6301 0.8917 0.5365 0.027 Uiso 1 calc
C9 C 0.6825(3) 0.72707(18) 0.63578(19) 0.0218(5) Uani 1 d
H9 H 0.771 0.7023 0.5778 0.026 Uiso 1 calc

loop_
_atom_site_aniso_label
_atom_site_aniso_U_11
_atom_site_aniso_U_22
_atom_site_aniso_U_33
_atom_site_aniso_U_23
_atom_site_aniso_U_13
_atom_site_aniso_U_12
F7 0.0371(9) 0.0178(7) 0.0504(10) -0.0111(7) -0.0088(7) 0.0069(6)
F6 0.0386(9) 0.0246(7) 0.0204(7) -0.0011(6) 0.0002(6) 0.0009(6)
F8 0.0457(9) 0.0285(7) 0.0226(8) -0.0122(6) -0.0048(7) 0.0016(6)
F5 0.0351(8) 0.0250(7) 0.0189(7) -0.0058(6) 0.0058(6) 0.0009(6)
F3 0.0312(8) 0.0169(7) 0.0406(9) -0.0118(6) -0.0083(7) 0.0048(6)
F2 0.0438(9) 0.0260(7) 0.0251(8) -0.0049(6) -0.0094(7) 0.0033(6)
F1 0.0427(9) 0.0293(7) 0.0212(8) -0.0127(6) -0.0080(6) 0.0032(6)
F4 0.0391(9) 0.0281(7) 0.0231(8) -0.0082(6) 0.0005(7) 0.0027(6)
N2 0.0174(10) 0.0176(10) 0.0228(11) -0.0081(8) -0.0035(8) -0.0004(8)
N1 0.0181(10) 0.0185(10) 0.0246(11) -0.0097(8) -0.0019(8) 0.0001(8)
C18 0.0219(13) 0.0164(11) 0.0265(13) -0.0072(10) -0.0096(11) 0.0014(9)
C19 0.0241(13) 0.0205(12) 0.0178(12) -0.0030(10) -0.0055(10) -0.0042(10)
C20 0.0180(12) 0.0230(12) 0.0173(12) -0.0097(10) -0.0023(10) -0.0019(9)
C15 0.0148(12) 0.0216(12) 0.0199(12) -0.0079(10) -0.0051(10) -0.0022(9)
C14 0.0182(12) 0.0186(12) 0.0203(12) -0.0057(10) -0.0047(10) -0.0016(9)
C21 0.0127(11) 0.0177(11) 0.0245(13) -0.0073(10) 0.0003(10) -0.0020(9)
C26 0.0183(12) 0.0237(12) 0.0207(13) -0.0082(10) 0.0001(10) -0.0050(10)
C25 0.0203(13) 0.0227(12) 0.0335(15) -0.0156(11) 0.0020(11) -0.0018(10)
C24 0.0175(13) 0.0171(12) 0.0410(16) -0.0072(11) -0.0048(11) 0.0003(9)
C23 0.0221(13) 0.0245(13) 0.0252(13) -0.0045(11) -0.0034(11) -0.0026(10)
C22 0.0193(13) 0.0246(12) 0.0251(13) -0.0102(10) -0.0031(10) -0.0014(10)
C16 0.0188(12) 0.0225(12) 0.0170(12) -0.0065(10) -0.0003(10) -0.0033(10)
C17 0.0179(12) 0.0244(12) 0.0247(13) -0.0141(10) -0.0023(10) 0.0016(9)
C5 0.0196(13) 0.0195(12) 0.0312(14) -0.0081(11) -0.0027(11) -0.0018(9)
C4 0.0212(13) 0.0259(13) 0.0308(14) -0.0163(11) 0.0009(11) -0.0014(10)
C3 0.0205(13) 0.0253(12) 0.0163(12) -0.0085(10) -0.0025(10) -0.0040(10)
C2 0.0136(12) 0.0187(11) 0.0239(13) -0.0082(10) -0.0019(10) -0.0027(9)
C1 0.0155(12) 0.0224(12) 0.0208(13) -0.0077(10) -0.0028(10) -0.0041(9)
C8 0.0155(12) 0.0200(12) 0.0241(13) -0.0117(10) -0.0047(10) 0.0000(9)
C13 0.0221(13) 0.0218(12) 0.0177(12) -0.0065(10) -0.0032(10) -0.0045(10)
C12 0.0184(12) 0.0265(13) 0.0279(14) -0.0163(11) -0.0015(10) 0.0000(10)
C11 0.0215(13) 0.0146(11) 0.0319(14) -0.0097(10) -0.0093(11) 0.0012(9)
C6 0.0204(13) 0.0231(12) 0.0199(13) -0.0040(10) -0.0044(10) -0.0023(10)
C7 0.0186(12) 0.0220(12) 0.0235(13) -0.0115(10) -0.0006(10) -0.0030(9)
C10 0.0219(13) 0.0210(12) 0.0249(13) -0.0060(10) -0.0041(11) -0.0038(10)
C9 0.0181(12) 0.0236(12) 0.0255(13) -0.0104(10) -0.0025(10) -0.0035(10)

loop_
_atom_type_symbol
_atom_type_description
_atom_type_scat_dispersion_real
_atom_type_scat_dispersion_imag
_atom_type_scat_source
C C 0.0033 0.0016 'International Tables Vol C Tables 4.2.6.8 and 6.1.1.4'
H H 0 0 'International Tables Vol C Tables 4.2.6.8 and 6.1.1.4'
F F 0.0171 0.0103 'International Tables Vol C Tables 4.2.6.8 and 6.1.1.4'
N N 0.0061 0.0033 'International Tables Vol C Tables 4.2.6.8 and 6.1.1.4'

loop_
_geom_angle_atom_site_label_1
_geom_angle_atom_site_label_2
_geom_angle_atom_site_label_3
_geom_angle
C14 N2 C21 118.52(18)
C1 N1 C8 118.53(19)
C19 C18 H18 120.9
C17 C18 H18 120.9
C17 C18 C19 118.10(19)
F6 C19 C18 117.81(18)
C20 C19 F6 118.45(19)
C20 C19 C18 123.7(2)
C19 C20 H20 120.7
C19 C20 C15 118.7(2)
C15 C20 H20 120.7
C20 C15 C14 121.33(19)
C16 C15 C20 117.33(19)
C16 C15 C14 121.35(19)
N2 C14 C15 120.4(2)
N2 C14 H14 119.8
C15 C14 H14 119.8
C26 C21 N2 118.1(2)
C26 C21 C22 116.93(19)
C22 C21 N2 124.86(19)
F8 C26 C21 118.79(19)
F8 C26 C25 117.83(19)
C25 C26 C21 123.4(2)
C26 C25 H25 121.6
C26 C25 C24 116.9(2)
C24 C25 H25 121.6
F7 C24 C25 118.1(2)
F7 C24 C23 118.6(2)
C25 C24 C23 123.3(2)
C24 C23 H23 121
C22 C23 C24 118.0(2)
C22 C23 H23 121
C21 C22 H22 119.2
C23 C22 C21 121.5(2)
C23 C22 H22 119.2
F5 C16 C15 118.21(18)
F5 C16 C17 118.28(19)
C17 C16 C15 123.5(2)
C18 C17 H17 120.7
C16 C17 C18 118.7(2)
C16 C17 H17 120.7
C4 C5 H5 121.1
C6 C5 H5 121.1
C6 C5 C4 117.8(2)
C5 C4 H4 120.6
C3 C4 C5 118.7(2)
C3 C4 H4 120.6
F1 C3 C4 117.98(19)
F1 C3 C2 118.47(19)
C4 C3 C2 123.6(2)
C3 C2 C1 121.4(2)
C3 C2 C7 117.25(19)
C7 C2 C1 121.30(19)
N1 C1 C2 120.0(2)
N1 C1 H1 120
C2 C1 H1 120
C13 C8 N1 117.93(19)
C9 C8 N1 125.00(19)
C9 C8 C13 116.88(19)
F4 C13 C8 118.81(18)
F4 C13 C12 117.57(19)
C12 C13 C8 123.6(2)
C13 C12 H12 121.8
C11 C12 C13 116.4(2)
C11 C12 H12 121.8
F3 C11 C12 118.0(2)
F3 C11 C10 118.2(2)
C12 C11 C10 123.8(2)
F2 C6 C5 117.69(19)
C7 C6 F2 118.40(19)
C7 C6 C5 123.9(2)
C2 C7 H7 120.6
C6 C7 C2 118.7(2)
C6 C7 H7 120.6
C11 C10 H10 121.1
C11 C10 C9 117.8(2)
C9 C10 H10 121.1
C8 C9 H9 119.2
C10 C9 C8 121.5(2)
C10 C9 H9 119.2

loop_
_geom_bond_atom_site_label_1
_geom_bond_atom_site_label_2
_geom_bond_distance
F7 C24 1.364(2)
F6 C19 1.370(2)
F8 C26 1.354(2)
F5 C16 1.358(2)
F3 C11 1.369(2)
F2 C6 1.370(2)
F1 C3 1.361(2)
F4 C13 1.349(2)
N2 C14 1.274(3)
N2 C21 1.413(3)
N1 C1 1.275(3)
N1 C8 1.414(3)
C18 H18 0.95
C18 C19 1.382(3)
C18 C17 1.379(3)
C19 C20 1.366(3)
C20 H20 0.95
C20 C15 1.397(3)
C15 C14 1.464(3)
C15 C16 1.389(3)
C14 H14 0.95
C21 C26 1.392(3)
C21 C22 1.398(3)
C26 C25 1.371(3)
C25 H25 0.95
C25 C24 1.372(3)
C24 C23 1.379(3)
C23 H23 0.95
C23 C22 1.379(3)
C22 H22 0.95
C16 C17 1.376(3)
C17 H17 0.95
C5 H5 0.95
C5 C4 1.382(3)
C5 C6 1.379(3)
C4 H4 0.95
C4 C3 1.378(3)
C3 C2 1.383(3)
C2 C1 1.468(3)
C2 C7 1.399(3)
C1 H1 0.95
C8 C13 1.394(3)
C8 C9 1.393(3)
C13 C12 1.373(3)
C12 H12 0.95
C12 C11 1.369(3)
C11 C10 1.378(3)
C6 C7 1.364(3)
C7 H7 0.95
C10 H10 0.95
C10 C9 1.383(3)
C9 H9 0.95

loop_
_geom_torsion_atom_site_label_1
_geom_torsion_atom_site_label_2
_geom_torsion_atom_site_label_3
_geom_torsion_atom_site_label_4
_geom_torsion
F7 C24 C23 C22 179.18(19)
F6 C19 C20 C15 179.40(18)
F8 C26 C25 C24 -179.06(19)
F5 C16 C17 C18 179.71(19)
F3 C11 C10 C9 -178.63(19)
F2 C6 C7 C2 -178.14(19)
F1 C3 C2 C1 2.3(3)
F1 C3 C2 C7 -179.79(18)
F4 C13 C12 C11 -178.58(19)
N2 C21 C26 F8 -4.4(3)
N2 C21 C26 C25 176.7(2)
N2 C21 C22 C23 -176.7(2)
N1 C8 C13 F4 -5.6(3)
N1 C8 C13 C12 176.4(2)
N1 C8 C9 C10 -175.55(19)
C18 C19 C20 C15 -0.3(3)
C19 C18 C17 C16 -0.7(3)
C19 C20 C15 C14 179.63(19)
C19 C20 C15 C16 -0.6(3)
C20 C15 C14 N2 5.1(3)
C20 C15 C16 F5 -179.05(19)
C20 C15 C16 C17 0.8(3)
C15 C16 C17 C18 -0.2(3)
C14 N2 C21 C26 149.4(2)
C14 N2 C21 C22 -35.4(3)
C14 C15 C16 F5 0.7(3)
C14 C15 C16 C17 -179.4(2)
C21 N2 C14 C15 177.60(18)
C21 C26 C25 C24 -0.1(3)
C26 C21 C22 C23 -1.3(3)
C26 C25 C24 F7 -179.50(19)
C26 C25 C24 C23 -0.6(4)
C25 C24 C23 C22 0.3(4)
C24 C23 C22 C21 0.7(3)
C22 C21 C26 F8 180.00(19)
C22 C21 C26 C25 1.0(3)
C16 C15 C14 N2 -174.7(2)
C17 C18 C19 F6 -178.73(19)
C17 C18 C19 C20 1.0(3)
C5 C4 C3 F1 -179.54(19)
C5 C4 C3 C2 0.5(3)
C5 C6 C7 C2 0.5(3)
C4 C5 C6 F2 178.8(2)
C4 C5 C6 C7 0.2(3)
C4 C3 C2 C1 -177.7(2)
C4 C3 C2 C7 0.2(3)
C3 C2 C1 N1 -174.2(2)
C3 C2 C7 C6 -0.7(3)
C1 N1 C8 C13 149.4(2)
C1 N1 C8 C9 -35.8(3)
C1 C2 C7 C6 177.2(2)
C8 N1 C1 C2 178.56(18)
C8 C13 C12 C11 -0.5(3)
C13 C8 C9 C10 -0.7(3)
C13 C12 C11 F3 179.03(18)
C13 C12 C11 C10 -0.7(3)
C12 C11 C10 C9 1.1(3)
C11 C10 C9 C8 -0.3(3)
C6 C5 C4 C3 -0.6(3)
C7 C2 C1 N1 8.0(3)
C9 C8 C13 F4 179.22(19)
C9 C8 C13 C12 1.1(3)
